data_7217907
loop_
_publ_author_name
'Huang, Fu-Ping'
'Yao, Peng-Fei'
'Luo, Wei'
'Li, Hai-Ye'
'Yu, Qing'
'Bian, Hedong'
'Yan, Shi-Ping'

_publ_section_title
;
 Coordination assemblies of the MII-tm/bpt (M = Zn/Cd/Co/Ni) mixed-ligand
 system: positional isomeric effect, structural diversification and
 properties
;
_journal_name_full 'RSC Adv.'
_journal_paper_doi 10.1039/C4RA03545C
_journal_year 2014
_chemical_formula_moiety 'C42 H28 Cd4 N10 O15'
_chemical_formula_sum 'C42 H28 Cd4 N10 O15'
_chemical_formula_weight 1362.39
_chemical_name_systematic
;
 ? 
;
_space_group_crystal_system triclinic
_space_group_IT_number 2
_space_group_name_Hall '-P 1'
_space_group_name_H-M_alt 'P -1'
_symmetry_space_group_name_Hall '-P 1'
_symmetry_space_group_name_H-M 'P -1'
_atom_sites_solution_hydrogens geom
_atom_sites_solution_primary direct
_atom_sites_solution_secondary difmap
_audit_creation_date 2014-08-22
_audit_creation_method
;
  Olex2 1.2-ac2
  (compiled 2012.03.06 svn.r2239, GUI svn.r4109)
;
_cell_angle_alpha 109.87(3)
_cell_angle_beta 97.37(3)
_cell_angle_gamma 93.56(3)
_cell_formula_units_Z 2
_cell_length_a 10.246(2)
_cell_length_b 14.057(3)
_cell_length_c 15.526(3)
_cell_measurement_temperature 293(2)
_cell_volume 2072.2(9)
_computing_molecular_graphics
;
O. V. Dolomanov, L. J. Bourhis, R. J. Gildea, J. A. K. Howard and H. Puschmann,
OLEX2: a complete structure solution, refinement and analysis program.
J. Appl. Cryst. (2009). 42, 339-341.
;
_computing_publication_material
;
O. V. Dolomanov, L. J. Bourhis, R. J. Gildea, J. A. K. Howard and H. Puschmann,
OLEX2: a complete structure solution, refinement and analysis program.
J. Appl. Cryst. (2009). 42, 339-341.
;
_computing_structure_refinement
;
XL, G.M. Sheldrick, Acta Cryst.
(2008). A64, 112-122
;
_computing_structure_solution 'SHELXS-97 (Sheldrick, 1990)'
_diffrn_ambient_temperature 293(2)
_diffrn_measured_fraction_theta_full 0.988
_diffrn_measured_fraction_theta_max 0.988
_diffrn_measurement_device_type 'Bruker P4'
_diffrn_measurement_method '\w scans'
_diffrn_radiation_monochromator graphite
_diffrn_radiation_type MoK\a
_diffrn_radiation_wavelength 0.71073
_diffrn_reflns_av_R_equivalents 0.0698
_diffrn_reflns_av_unetI/netI 0.1262
_diffrn_reflns_limit_h_max 12
_diffrn_reflns_limit_h_min -12
_diffrn_reflns_limit_k_max 16
_diffrn_reflns_limit_k_min -16
_diffrn_reflns_limit_l_max 17
_diffrn_reflns_limit_l_min -18
_diffrn_reflns_number 12300
_diffrn_reflns_theta_full 25.25
_diffrn_reflns_theta_max 25.25
_diffrn_reflns_theta_min 3.10
_diffrn_source 'fine-focus sealed tube'
_exptl_absorpt_coefficient_mu 2.114
_exptl_absorpt_correction_T_max 0.776
_exptl_absorpt_correction_T_min 0.564
_exptl_absorpt_correction_type multi-scan
_exptl_crystal_colour colourless
_exptl_crystal_density_diffrn 2.184
_exptl_crystal_density_method 'not measured'
_exptl_crystal_description block
_exptl_crystal_F_000 1324
_exptl_crystal_size_max 0.41
_exptl_crystal_size_mid 0.23
_exptl_crystal_size_min 0.12
_refine_diff_density_max 1.062
_refine_diff_density_min -1.215
_refine_diff_density_rms 0.228
_refine_ls_extinction_method none
_refine_ls_goodness_of_fit_ref 1.096
_refine_ls_hydrogen_treatment mixed
_refine_ls_matrix_type full
_refine_ls_number_parameters 727
_refine_ls_number_reflns 7514
_refine_ls_number_restraints 12
_refine_ls_restrained_S_all 1.095
_refine_ls_R_factor_all 0.1228
_refine_ls_R_factor_gt 0.0713
_refine_ls_shift/su_max 0.001
_refine_ls_shift/su_mean 0.000
_refine_ls_structure_factor_coef Fsqd
_refine_ls_weighting_details 'calc w=1/[\s^2^(Fo^2^)+(0.0493P)^2^+0.0000P] where P=(Fo^2^+2Fc^2^)/3'
_refine_ls_weighting_scheme calc
_refine_ls_wR_factor_gt 0.1202
_refine_ls_wR_factor_ref 0.1466
_reflns_number_gt 4981
_reflns_number_total 7514
_reflns_threshold_expression >2sigma(I)
_cod_data_source_file c4ra03545c2.cif
_cod_data_source_block aa
_cod_database_code 7217907

loop_
_space_group_symop_id
_space_group_symop_operation_xyz
1 'x, y, z'
2 '-x, -y, -z'

loop_
_atom_site_label
_atom_site_type_symbol
_atom_site_fract_x
_atom_site_fract_y
_atom_site_fract_z
_atom_site_U_iso_or_equiv
_atom_site_adp_type
_atom_site_occupancy
_atom_site_symmetry_multiplicity
_atom_site_calc_flag
_atom_site_refinement_flags
Cd1 Cd 0.62672(8) 0.48478(6) 0.37940(5) 0.0243(2) Uani 1 1 d .
Cd2 Cd 0.39420(8) 0.49241(6) 0.18285(5) 0.0249(2) Uani 1 1 d .
Cd3 Cd 0.32146(8) 0.18242(6) 0.04879(5) 0.0251(2) Uani 1 1 d .
Cd4 Cd 0.67439(9) 0.81688(7) 0.46141(6) 0.0367(3) Uani 1 1 d .
C3 C 1.2444(10) 0.5982(8) 0.4021(7) 0.024(3) Uani 1 1 d .
C4 C 0.8681(11) 0.5762(9) 0.3899(7) 0.032(3) Uani 1 1 d .
C5 C 0.3210(10) 0.0975(7) 0.2226(7) 0.019(2) Uani 1 1 d .
C6 C -0.0941(11) 0.4169(8) 0.1499(8) 0.030(3) Uani 1 1 d .
H6 H -0.0723 0.4865 0.1649 0.02(3) Uani 1 1 calc R
C7 C 1.0340(11) 1.2232(8) 0.3154(7) 0.036(3) Uani 1 1 d .
H7 H 1.0271 1.2688 0.2839 0.043 Uiso 1 1 calc R
C8 C 1.2731(10) 0.6975(7) 0.4035(7) 0.021(2) Uani 1 1 d .
C9 C 0.0593(12) -0.1668(8) 0.1972(8) 0.030(3) Uani 1 1 d .
H9 H 0.1286 -0.1584 0.2451 0.02(3) Uani 1 1 calc R
C10 C 0.4715(11) 0.8424(7) 0.1696(7) 0.028(3) Uani 1 1 d .
H10 H 0.4867 0.9055 0.1635 0.033 Uiso 1 1 calc R
C11 C 0.4424(10) 0.1578(7) 0.2803(6) 0.018(2) Uani 1 1 d .
C12 C 0.5364(12) 0.1135(8) 0.3235(7) 0.028(3) Uani 1 1 d .
H12 H 0.5189 0.0459 0.3184 0.02(3) Uani 1 1 calc R
C13 C 0.1480(10) 0.3963(7) 0.1511(7) 0.021(2) Uani 1 1 d .
C14 C 1.0092(10) 0.6206(8) 0.3944(7) 0.025(3) Uani 1 1 d .
C15 C 0.9406(12) 1.1404(9) 0.2920(8) 0.033(3) Uani 1 1 d .
H15 H 0.8706 1.1292 0.2439 0.03(3) Uani 1 1 calc R
C16 C -0.2615(10) 0.2741(7) 0.1107(6) 0.022(2) Uani 1 1 d .
C17 C 0.6774(11) 0.2682(8) 0.3759(7) 0.029(3) Uani 1 1 d .
H17 H 0.7607 0.3037 0.4027 0.02(3) Uani 1 1 calc R
C18 C 1.1695(11) 0.7577(8) 0.4014(7) 0.029(3) Uani 1 1 d .
H18 H 1.1883 0.8246 0.4048 0.034 Uiso 1 1 calc R
C19 C 0.5404(10) 0.7138(7) 0.2241(7) 0.025(3) Uani 1 1 d .
H19 H 0.6059 0.6895 0.2557 0.030 Uiso 1 1 calc R
C20 C -0.2242(10) 0.3797(7) 0.1405(7) 0.021(2) Uani 1 1 d .
C21 C 0.5649(10) 0.8098(7) 0.2222(7) 0.018(2) Uani 1 1 d .
C22 C 0.3365(12) 0.6874(8) 0.1360(8) 0.031(3) Uani 1 1 d .
H22 H 0.2567 0.6466 0.1085 0.02(3) Uani 1 1 calc R
C23 C -0.4028(11) 0.2265(8) 0.0900(7) 0.027(3) Uani 1 1 d .
C24 C -0.0307(10) 0.2479(8) 0.1119(7) 0.023(3) Uani 1 1 d .
H24 H 0.0340 0.2035 0.1049 0.03(3) Uani 1 1 calc R
C25 C 1.4129(12) 0.7481(8) 0.4227(7) 0.028(3) Uani 1 1 d U
C26 C 1.0400(12) 0.7191(9) 0.3944(8) 0.032(3) Uani 1 1 d .
H26 H 0.9722 0.7590 0.3896 0.03(3) Uani 1 1 calc R
C27 C 1.0612(10) 1.0920(7) 0.4097(6) 0.023(3) Uani 1 1 d .
H27 H 1.0715 1.0472 0.4418 0.027 Uiso 1 1 calc R
C28 C 0.0541(11) -0.0967(7) 0.1512(7) 0.025(3) Uani 1 1 d .
C29 C -0.0372(13) -0.2481(8) 0.1723(8) 0.036(3) Uani 1 1 d .
H29 H -0.0331 -0.2954 0.2021 0.02(3) Uani 1 1 calc R
C30 C 0.1547(10) -0.0114(7) 0.1678(7) 0.021(2) Uani 1 1 d .
C31 C 0.6881(11) 0.8744(7) 0.2764(7) 0.025(3) Uani 1 1 d .
C32 C 0.9512(10) 1.0728(7) 0.3410(7) 0.023(3) Uani 1 1 d .
C33 C 0.8525(11) 0.9853(7) 0.3260(7) 0.023(3) Uani 1 1 d .
C34 C 0.6536(11) 0.1680(8) 0.3730(7) 0.027(3) Uani 1 1 d .
H34 H 0.7151 0.1396 0.4036 0.02(3) Uani 1 1 calc R
C35 C -0.1626(10) 0.2107(7) 0.0972(7) 0.020(2) Uani 1 1 d .
H35 H -0.1856 0.1407 0.0776 0.024 Uiso 1 1 calc R
C36 C -0.1399(12) -0.2579(8) 0.1023(8) 0.034(3) Uani 1 1 d .
H36 H -0.2039 -0.3138 0.0844 0.041 Uiso 1 1 calc R
C37 C -0.0554(10) -0.1106(7) 0.0832(6) 0.024(3) Uani 1 1 d .
H37 H -0.0631 -0.0636 0.0532 0.028 Uiso 1 1 calc R
C38 C 1.1363(12) 1.2379(8) 0.3848(7) 0.035(3) Uani 1 1 d .
H38 H 1.1977 1.2951 0.4013 0.042 Uiso 1 1 calc R
C39 C 0.3547(11) 0.7798(8) 0.1261(7) 0.035(3) Uani 1 1 d .
H39 H 0.2899 0.8005 0.0907 0.042 Uiso 1 1 calc R
C40 C 1.3465(11) 0.5260(8) 0.4039(8) 0.032(3) Uani 1 1 d .
C41 C -0.3227(10) 0.4577(8) 0.1598(7) 0.024(3) Uani 1 1 d .
C42 C 0.4695(11) 0.2596(8) 0.2935(7) 0.027(3) Uani 1 1 d .
H42 H 0.4062 0.2917 0.2685 0.02(3) Uani 1 1 calc R
N1 N 0.5869(9) 0.3145(6) 0.3422(6) 0.025(2) Uani 1 1 d .
N2 N 0.2563(8) 0.0209(6) 0.2398(6) 0.024(2) Uani 1 1 d .
N3 N 0.1576(9) 0.0372(6) 0.1091(6) 0.029(2) Uani 1 1 d .
N4 N 0.2656(8) 0.1090(6) 0.1447(5) 0.022(2) Uani 1 1 d .
N5 N -0.1520(8) -0.1908(6) 0.0589(6) 0.027(2) Uani 1 1 d .
N6 N 0.4277(9) 0.6530(6) 0.1833(6) 0.028(2) Uani 1 1 d .
N7 N 0.7531(8) 0.9485(6) 0.2541(5) 0.019(2) Uani 1 1 d .
N8 N 0.7441(9) 0.8689(6) 0.3559(6) 0.030(2) Uani 1 1 d .
N9 N 0.8526(9) 0.9404(6) 0.3885(6) 0.029(2) Uani 1 1 d .
N10 N 1.1522(8) 1.1717(6) 0.4313(6) 0.026(2) Uani 1 1 d .
O1 O 0.8514(7) 0.4858(6) 0.3857(5) 0.038(2) Uani 1 1 d .
O2 O 0.7736(7) 0.6312(6) 0.3918(5) 0.038(2) Uani 1 1 d .
O3 O 1.3554(8) 0.4835(5) 0.4620(5) 0.034(2) Uani 1 1 d .
O4 O 1.4168(7) 0.5069(5) 0.3384(4) 0.0287(18) Uani 1 1 d .
O5 O 1.5066(7) 0.7065(6) 0.4529(5) 0.037(2) Uani 1 1 d .
O6 O 1.4332(7) 0.8310(5) 0.4108(6) 0.041(2) Uani 1 1 d .
O7 O 0.2392(7) 0.3396(5) 0.1502(5) 0.0301(18) Uani 1 1 d .
O8 O 0.1686(8) 0.4895(5) 0.1642(5) 0.036(2) Uani 1 1 d U
O9 O -0.4032(7) 0.4546(5) 0.2153(5) 0.0309(19) Uani 1 1 d .
O10 O -0.3206(9) 0.5209(6) 0.1203(6) 0.054(3) Uani 1 1 d .
O11 O -0.4907(7) 0.2751(5) 0.0617(5) 0.0322(19) Uani 1 1 d .
O12 O -0.4318(8) 0.1457(5) 0.0983(6) 0.045(2) Uani 1 1 d .
O13 O 0.3926(10) 0.4247(8) 0.0243(6) 0.043(3) Uani 1 1 d .
H13A H 0.4637 0.3964 0.0126 0.04(4) Uani 1 1 d R
H13B H 0.3885 0.4723 0.0011 0.04(4) Uani 1 1 d R
C1 C 0.0058(10) 0.3535(7) 0.1376(7) 0.022(2) Uani 1 1 d .
C2 C 1.1115(12) 0.5605(9) 0.3979(7) 0.029(3) Uani 1 1 d .
H2 H 1.0922 0.4948 0.3975 0.02(3) Uani 1 1 calc R
O14 O 0.3314(7) 0.0342(5) -0.0768(5) 0.036(2) Uani 1 1 d .
H14A H 0.2938 0.0403 -0.1265 0.054 Uiso 1 1 d R
H14B H 0.2920 -0.0163 -0.0687 0.054 Uiso 1 1 d R
O15 O 0.6699(9) 0.9836(5) 0.5752(5) 0.042(2) Uani 1 1 d .
H15A H 0.7129 0.9870 0.6270 0.063 Uiso 1 1 d R
H15B H 0.5902 0.9938 0.5813 0.063 Uiso 1 1 d R

loop_
_atom_site_aniso_label
_atom_site_aniso_U_11
_atom_site_aniso_U_22
_atom_site_aniso_U_33
_atom_site_aniso_U_23
_atom_site_aniso_U_13
_atom_site_aniso_U_12
Cd1 0.0135(5) 0.0273(4) 0.0291(5) 0.0083(4) -0.0005(4) -0.0022(4)
Cd2 0.0133(5) 0.0272(4) 0.0329(5) 0.0111(4) -0.0009(4) -0.0007(3)
Cd3 0.0159(5) 0.0318(5) 0.0259(4) 0.0117(4) -0.0029(4) -0.0055(4)
Cd4 0.0223(5) 0.0549(6) 0.0323(5) 0.0231(4) -0.0082(4) -0.0185(4)
C3 0.014(6) 0.035(6) 0.022(6) 0.008(5) 0.002(5) -0.001(5)
C4 0.018(7) 0.055(8) 0.015(6) 0.004(6) 0.005(5) -0.003(6)
C5 0.014(6) 0.021(6) 0.024(6) 0.008(5) 0.006(5) 0.009(5)
C6 0.011(6) 0.025(6) 0.050(8) 0.011(6) -0.002(6) -0.006(5)
C7 0.034(8) 0.036(7) 0.029(7) 0.007(6) -0.001(6) -0.013(6)
C8 0.015(6) 0.028(6) 0.024(6) 0.016(5) 0.000(5) 0.002(5)
C9 0.032(8) 0.027(7) 0.029(7) 0.009(6) -0.001(6) 0.003(6)
C10 0.026(7) 0.022(6) 0.032(6) 0.011(5) -0.005(5) -0.005(5)
C11 0.019(6) 0.021(6) 0.010(5) 0.002(4) -0.004(4) -0.002(5)
C12 0.030(8) 0.017(6) 0.028(7) 0.002(5) 0.000(6) -0.001(6)
C13 0.012(6) 0.025(6) 0.024(6) 0.009(5) -0.002(5) -0.007(5)
C14 0.013(6) 0.041(7) 0.021(6) 0.010(5) 0.005(5) 0.002(5)
C15 0.021(7) 0.041(7) 0.031(7) 0.013(6) -0.013(6) -0.007(6)
C16 0.018(6) 0.029(6) 0.019(6) 0.011(5) -0.003(5) 0.000(5)
C17 0.015(7) 0.032(7) 0.026(7) -0.004(6) -0.005(5) -0.002(6)
C18 0.031(7) 0.031(6) 0.021(6) 0.006(5) 0.001(5) -0.001(6)
C19 0.015(6) 0.024(6) 0.029(6) 0.003(5) -0.001(5) -0.005(5)
C20 0.015(6) 0.027(6) 0.024(6) 0.009(5) 0.006(5) 0.008(5)
C21 0.014(6) 0.014(5) 0.026(6) 0.007(5) 0.003(5) 0.001(4)
C22 0.020(7) 0.028(7) 0.044(8) 0.015(6) 0.003(6) -0.003(6)
C23 0.016(6) 0.037(7) 0.022(6) 0.002(5) 0.001(5) 0.003(6)
C24 0.006(6) 0.031(7) 0.027(6) 0.003(5) 0.000(5) 0.009(5)
C25 0.028(5) 0.028(4) 0.028(4) 0.010(4) 0.004(4) 0.003(4)
C26 0.022(8) 0.041(8) 0.029(7) 0.011(6) -0.001(6) 0.004(6)
C27 0.027(7) 0.025(6) 0.019(6) 0.012(5) 0.003(5) -0.003(5)
C28 0.025(7) 0.021(6) 0.021(6) 0.000(5) 0.002(5) -0.002(5)
C29 0.040(9) 0.025(7) 0.046(8) 0.021(6) -0.007(7) -0.004(6)
C30 0.016(6) 0.019(5) 0.020(6) 0.003(5) -0.004(5) -0.005(5)
C31 0.020(7) 0.026(6) 0.023(6) 0.003(5) 0.002(5) -0.004(5)
C32 0.017(6) 0.024(6) 0.023(6) 0.001(5) 0.006(5) -0.001(5)
C33 0.024(7) 0.026(6) 0.015(5) 0.007(5) -0.003(5) 0.000(5)
C34 0.021(7) 0.026(6) 0.026(7) 0.006(5) -0.013(5) -0.003(5)
C35 0.010(6) 0.020(5) 0.031(6) 0.014(5) 0.000(5) 0.000(5)
C36 0.034(8) 0.030(6) 0.040(7) 0.017(6) 0.003(6) -0.014(6)
C37 0.026(7) 0.026(6) 0.016(6) 0.002(5) 0.006(5) 0.006(5)
C38 0.043(8) 0.026(6) 0.029(7) 0.004(6) 0.005(6) -0.012(6)
C39 0.014(7) 0.047(8) 0.031(7) 0.001(6) -0.007(5) 0.000(6)
C40 0.019(7) 0.033(7) 0.037(7) 0.010(6) -0.010(6) -0.002(5)
C41 0.012(6) 0.030(6) 0.031(6) 0.011(5) 0.003(5) 0.005(5)
C42 0.024(7) 0.033(7) 0.021(6) 0.007(5) -0.009(5) 0.012(6)
N1 0.017(5) 0.026(5) 0.024(5) 0.005(4) -0.003(4) -0.010(4)
N2 0.015(5) 0.027(5) 0.028(5) 0.012(4) -0.004(4) -0.003(4)
N3 0.027(6) 0.033(5) 0.028(5) 0.015(4) 0.001(4) -0.005(4)
N4 0.018(5) 0.024(5) 0.023(5) 0.012(4) -0.003(4) -0.010(4)
N5 0.011(5) 0.030(5) 0.030(5) 0.002(4) -0.002(4) -0.005(4)
N6 0.017(5) 0.029(5) 0.038(6) 0.015(5) 0.001(5) -0.001(4)
N7 0.017(5) 0.023(5) 0.017(4) 0.009(4) 0.002(4) -0.002(4)
N8 0.019(6) 0.042(6) 0.030(5) 0.019(5) -0.004(4) -0.003(5)
N9 0.021(6) 0.038(5) 0.029(5) 0.017(5) -0.005(4) -0.009(4)
N10 0.016(5) 0.036(5) 0.022(5) 0.009(4) -0.005(4) -0.004(4)
O1 0.013(5) 0.043(5) 0.055(5) 0.020(4) -0.002(4) -0.013(4)
O2 0.014(5) 0.046(5) 0.043(5) 0.004(4) -0.002(4) 0.005(4)
O3 0.038(5) 0.044(5) 0.026(4) 0.019(4) 0.005(4) 0.012(4)
O4 0.021(5) 0.041(5) 0.023(4) 0.008(4) 0.005(4) 0.005(4)
O5 0.016(5) 0.047(5) 0.050(5) 0.023(4) -0.002(4) -0.005(4)
O6 0.018(5) 0.038(5) 0.071(6) 0.027(4) 0.003(4) -0.011(4)
O7 0.016(5) 0.031(4) 0.039(5) 0.007(4) 0.004(4) 0.002(4)
O8 0.036(4) 0.036(4) 0.037(4) 0.013(3) 0.006(3) 0.004(3)
O9 0.012(4) 0.052(5) 0.034(4) 0.019(4) 0.007(4) 0.012(4)
O10 0.042(6) 0.067(6) 0.080(7) 0.054(6) 0.014(5) 0.021(5)
O11 0.013(4) 0.036(4) 0.048(5) 0.018(4) 0.003(4) -0.003(4)
O12 0.023(5) 0.034(5) 0.090(7) 0.036(5) 0.012(5) -0.002(4)
O13 0.052(8) 0.045(7) 0.032(5) 0.016(5) -0.003(5) 0.010(5)
C1 0.019(6) 0.028(6) 0.019(6) 0.010(5) 0.001(5) -0.005(5)
C2 0.026(7) 0.031(7) 0.025(7) 0.003(6) 0.008(6) 0.003(6)
O14 0.039(5) 0.037(4) 0.032(4) 0.016(4) -0.007(4) 0.010(4)
O15 0.041(6) 0.052(5) 0.038(5) 0.023(4) -0.002(4) 0.007(4)

loop_
_atom_type_symbol
_atom_type_description
_atom_type_scat_dispersion_real
_atom_type_scat_dispersion_imag
_atom_type_scat_source
C C 0.0033 0.0016 'International Tables Vol C Tables 4.2.6.8 and 6.1.1.4'
H H 0.0000 0.0000 'International Tables Vol C Tables 4.2.6.8 and 6.1.1.4'
Cd Cd -0.8075 1.2024 'International Tables Vol C Tables 4.2.6.8 and 6.1.1.4'
N N 0.0061 0.0033 'International Tables Vol C Tables 4.2.6.8 and 6.1.1.4'
O O 0.0106 0.0060 'International Tables Vol C Tables 4.2.6.8 and 6.1.1.4'

loop_
_geom_angle_atom_site_label_1
_geom_angle_atom_site_label_2
_geom_angle_atom_site_label_3
_geom_angle
_geom_angle_site_symmetry_1
_geom_angle_site_symmetry_3
N1 Cd1 C4 122.0(4) . .
N1 Cd1 O1 94.8(3) . .
N1 Cd1 O2 149.5(3) . .
N1 Cd1 O3 93.2(3) . 2_766
N1 Cd1 O9 87.4(3) . 1_655
O1 Cd1 C4 27.8(3) . .
O1 Cd1 O2 56.2(2) . .
O1 Cd1 O3 91.7(3) . 2_766
O1 Cd1 O9 91.2(3) . 1_655
O2 Cd1 C4 28.4(3) . .
O2 Cd1 O9 84.4(3) . 1_655
O3 Cd1 C4 95.0(3) 2_766 .
O3 Cd1 O2 96.4(3) 2_766 .
O3 Cd1 O9 177.0(2) 2_766 1_655
O4 Cd1 C4 137.3(3) 1_455 .
O4 Cd1 N1 95.2(3) 1_455 .
O4 Cd1 O1 161.1(3) 1_455 .
O4 Cd1 O2 110.4(3) 1_455 .
O4 Cd1 O3 103.7(2) 1_455 2_766
O4 Cd1 O9 73.3(2) 1_455 1_655
O9 Cd1 C4 87.1(3) 1_655 .
N6 Cd2 C13 121.0(3) . .
N6 Cd2 O4 105.9(3) . 1_455
N6 Cd2 O7 148.2(3) . .
N6 Cd2 O8 93.6(3) . .
N6 Cd2 O13 91.6(3) . .
O4 Cd2 C13 90.5(3) 1_455 .
O4 Cd2 O7 86.7(2) 1_455 .
O7 Cd2 C13 28.0(3) . .
O8 Cd2 C13 27.7(3) . .
O8 Cd2 O4 94.7(3) . 1_455
O8 Cd2 O7 55.7(2) . .
O8 Cd2 O13 92.2(3) . .
O9 Cd2 C13 135.4(3) 1_655 .
O9 Cd2 N6 103.5(3) 1_655 .
O9 Cd2 O4 75.3(2) 1_655 1_455
O9 Cd2 O7 107.9(3) 1_655 .
O9 Cd2 O8 161.9(3) 1_655 .
O9 Cd2 O13 93.0(3) 1_655 .
O13 Cd2 C13 87.2(3) . .
O13 Cd2 O4 160.7(3) . 1_455
O13 Cd2 O7 82.3(3) . .
N4 Cd3 N5 115.5(3) . 2
N4 Cd3 O7 87.0(3) . .
N4 Cd3 O11 127.2(3) . 1_655
N4 Cd3 O14 97.5(3) . .
N5 Cd3 O7 83.0(3) 2 .
N5 Cd3 O14 78.2(3) 2 .
O11 Cd3 N5 116.0(3) 1_655 2
O11 Cd3 O7 88.3(2) 1_655 .
O11 Cd3 O14 103.3(3) 1_655 .
O14 Cd3 O7 160.8(2) . .
C25 Cd4 O4 133.2(2) 1_455 .
N8 Cd4 C25 113.6(3) . 1_455
N8 Cd4 N10 108.3(3) . 2_776
N8 Cd4 O4 75.3(2) . .
N8 Cd4 O5 131.3(3) . 1_455
N8 Cd4 O6 93.8(3) . 1_455
N8 Cd4 O15 96.7(3) . .
N10 Cd4 C25 138.0(3) 2_776 1_455
N10 Cd4 O4 55.8(2) 2_776 .
N10 Cd4 O6 152.6(3) 2_776 1_455
N10 Cd4 O15 77.5(3) 2_776 .
O5 Cd4 C25 27.7(3) 1_455 1_455
O5 Cd4 N10 114.7(3) 1_455 2_776
O5 Cd4 O4 111.3(2) 1_455 .
O5 Cd4 O6 55.0(3) 1_455 1_455
O5 Cd4 O15 113.5(3) 1_455 .
O6 Cd4 C25 27.3(3) 1_455 1_455
O6 Cd4 O4 149.15(18) 1_455 .
O15 Cd4 C25 100.2(3) . 1_455
O15 Cd4 O4 125.2(2) . .
O15 Cd4 O6 84.3(3) . 1_455
C8 C3 C40 124.4(10) . .
C8 C3 C2 119.3(10) . .
C2 C3 C40 116.3(10) . .
C14 C4 Cd1 175.8(9) . .
O1 C4 Cd1 58.7(6) . .
O1 C4 C14 117.1(10) . .
O1 C4 O2 122.9(10) . .
O2 C4 Cd1 64.2(6) . .
O2 C4 C14 120.0(11) . .
N2 C5 C11 123.7(9) . .
N4 C5 C11 123.6(9) . .
N4 C5 N2 112.6(9) . .
C20 C6 H6 119.1 . .
C20 C6 C1 121.8(10) . .
C1 C6 H6 119.1 . .
C15 C7 H7 120.3 . .
C38 C7 H7 120.3 . .
C38 C7 C15 119.4(12) . .
C3 C8 C18 119.2(10) . .
C3 C8 C25 122.1(10) . .
C18 C8 C25 117.9(9) . .
C28 C9 H9 119.7 . .
C29 C9 H9 119.7 . .
C29 C9 C28 120.6(11) . .
C21 C10 H10 120.5 . .
C21 C10 C39 119.1(10) . .
C39 C10 H10 120.5 . .
C12 C11 C5 120.8(9) . .
C42 C11 C5 121.6(9) . .
C42 C11 C12 117.6(10) . .
C11 C12 H12 119.5 . .
C34 C12 C11 121.0(10) . .
C34 C12 H12 119.5 . .
O7 C13 Cd2 65.6(5) . .
O7 C13 C1 120.1(9) . .
O8 C13 Cd2 58.0(5) . .
O8 C13 O7 123.6(10) . .
O8 C13 C1 116.3(9) . .
C1 C13 Cd2 174.0(7) . .
C26 C14 C4 122.6(10) . .
C2 C14 C4 118.6(10) . .
C2 C14 C26 118.8(10) . .
C7 C15 H15 120.1 . .
C7 C15 C32 119.8(11) . .
C32 C15 H15 120.1 . .
C20 C16 C23 123.8(9) . .
C35 C16 C20 117.9(9) . .
C35 C16 C23 118.2(9) . .
C34 C17 H17 118.6 . .
N1 C17 H17 118.6 . .
N1 C17 C34 122.8(11) . .
C8 C18 H18 119.6 . .
C26 C18 C8 120.9(11) . .
C26 C18 H18 119.6 . .
C21 C19 H19 118.1 . .
N6 C19 H19 118.1 . .
N6 C19 C21 123.8(10) . .
C6 C20 C16 120.3(9) . .
C6 C20 C41 116.4(9) . .
C16 C20 C41 123.2(9) . .
C10 C21 C31 122.7(9) . .
C19 C21 C10 117.7(10) . .
C19 C21 C31 119.5(10) . .
C39 C22 H22 118.5 . .
N6 C22 H22 118.5 . .
N6 C22 C39 122.9(11) . .
O11 C23 C16 116.7(10) . .
O12 C23 C16 121.6(10) . .
O12 C23 O11 121.8(10) . .
C35 C24 H24 120.1 . .
C35 C24 C1 119.9(10) . .
C1 C24 H24 120.1 . .
C8 C25 Cd4 172.4(8) . 1_655
O5 C25 Cd4 53.4(6) . 1_655
O5 C25 C8 119.1(10) . .
O6 C25 Cd4 68.6(6) . 1_655
O6 C25 C8 119.0(10) . .
O6 C25 O5 121.9(11) . .
C14 C26 H26 119.6 . .
C18 C26 C14 120.8(11) . .
C18 C26 H26 119.6 . .
C32 C27 H27 118.6 . .
N10 C27 H27 118.6 . .
N10 C27 C32 122.8(10) . .
C9 C28 C30 125.4(10) . .
C37 C28 C9 117.0(10) . .
C37 C28 C30 117.6(10) . .
C9 C29 H29 120.7 . .
C9 C29 C36 118.5(11) . .
C36 C29 H29 120.7 . .
N2 C30 C28 124.4(9) . .
N3 C30 C28 121.4(9) . .
N3 C30 N2 114.0(9) . .
N7 C31 C21 125.3(10) . .
N8 C31 C21 122.3(9) . .
N8 C31 N7 112.4(9) . .
C15 C32 C33 124.5(10) . .
C27 C32 C15 117.1(9) . .
C27 C32 C33 118.4(10) . .
N7 C33 C32 124.9(9) . .
N9 C33 C32 120.4(9) . .
N9 C33 N7 114.6(9) . .
C12 C34 C17 117.3(11) . .
C12 C34 H34 121.3 . .
C17 C34 H34 121.3 . .
C16 C35 H35 119.0 . .
C24 C35 C16 122.0(9) . .
C24 C35 H35 119.0 . .
C29 C36 H36 118.5 . .
N5 C36 C29 123.0(10) . .
N5 C36 H36 118.5 . .
C28 C37 H37 118.8 . .
N5 C37 C28 122.4(10) . .
N5 C37 H37 118.8 . .
C7 C38 H38 118.9 . .
C7 C38 N10 122.3(10) . .
N10 C38 H38 118.9 . .
C10 C39 H39 120.6 . .
C22 C39 C10 118.8(11) . .
C22 C39 H39 120.6 . .
O3 C40 C3 121.3(10) . .
O3 C40 O4 122.6(11) . .
O4 C40 C3 116.0(10) . .
O9 C41 C20 118.5(9) . .
O10 C41 C20 117.9(9) . .
O10 C41 O9 123.6(10) . .
C11 C42 H42 119.2 . .
N1 C42 C11 121.7(10) . .
N1 C42 H42 119.2 . .
C17 N1 Cd1 117.8(7) . .
C17 N1 C42 119.0(9) . .
C42 N1 Cd1 122.9(7) . .
C5 N2 C30 101.5(8) . .
C30 N3 N4 105.5(8) . .
C5 N4 Cd3 137.6(7) . .
C5 N4 N3 106.3(8) . .
N3 N4 Cd3 114.3(6) . .
C36 N5 Cd3 129.4(7) . 2
C36 N5 C37 118.3(9) . .
C37 N5 Cd3 112.1(7) . 2
C19 N6 Cd2 122.7(7) . .
C22 N6 Cd2 119.5(7) . .
C22 N6 C19 117.6(10) . .
C33 N7 C31 101.3(8) . .
C31 N8 Cd4 134.8(7) . .
C31 N8 N9 107.1(8) . .
N9 N8 Cd4 114.2(6) . .
C33 N9 N8 104.7(8) . .
C27 N10 Cd4 116.7(7) . 2_776
C27 N10 C38 118.6(9) . .
C38 N10 Cd4 124.7(7) . 2_776
C4 O1 Cd1 93.5(7) . .
C4 O2 Cd1 87.4(7) . .
C40 O3 Cd1 142.6(7) . 2_766
Cd1 O4 Cd2 106.4(3) 1_655 1_655
Cd1 O4 Cd4 151.6(2) 1_655 .
Cd2 O4 Cd4 96.39(19) 1_655 .
C40 O4 Cd1 114.9(7) . 1_655
C40 O4 Cd2 138.6(7) . 1_655
C40 O4 Cd4 44.0(6) . .
C25 O5 Cd4 98.9(7) . 1_655
C25 O6 Cd4 84.1(7) . 1_655
Cd2 O7 Cd3 112.0(3) . .
C13 O7 Cd2 86.4(6) . .
C13 O7 Cd3 141.9(6) . .
C13 O8 Cd2 94.3(6) . .
Cd2 O9 Cd1 104.5(3) 1_455 1_455
C41 O9 Cd1 132.9(7) . 1_455
C41 O9 Cd2 117.2(7) . 1_455
C23 O11 Cd3 103.5(6) . 1_455
Cd2 O13 H13A 110.3 . .
Cd2 O13 H13B 109.9 . .
H13A O13 H13B 108.6 . .
C6 C1 C13 120.8(9) . .
C6 C1 C24 117.8(10) . .
C24 C1 C13 121.4(9) . .
C3 C2 H2 119.6 . .
C14 C2 C3 120.9(11) . .
C14 C2 H2 119.6 . .
Cd3 O14 H14A 109.5 . .
Cd3 O14 H14B 109.5 . .
H14A O14 H14B 109.5 . .
Cd4 O15 H15A 109.5 . .
Cd4 O15 H15B 109.5 . .
H15A O15 H15B 109.5 . .

loop_
_geom_bond_atom_site_label_1
_geom_bond_atom_site_label_2
_geom_bond_distance
_geom_bond_site_symmetry_2
Cd1 C4 2.675(11) .
Cd1 N1 2.261(8) .
Cd1 O1 2.291(7) .
Cd1 O2 2.411(8) .
Cd1 O3 2.329(7) 2_766
Cd1 O4 2.234(7) 1_455
Cd1 O9 2.412(7) 1_655
Cd2 C13 2.691(10) .
Cd2 N6 2.260(8) .
Cd2 O4 2.334(7) 1_455
Cd2 O7 2.455(7) .
Cd2 O8 2.288(8) .
Cd2 O9 2.213(7) 1_655
Cd2 O13 2.316(9) .
Cd3 N4 2.191(8) .
Cd3 N5 2.289(9) 2
Cd3 O7 2.506(7) .
Cd3 O11 2.204(7) 1_655
Cd3 O14 2.338(7) .
Cd4 C25 2.710(12) 1_455
Cd4 N8 2.186(9) .
Cd4 N10 2.232(9) 2_776
Cd4 O4 9.094(7) .
Cd4 O5 2.202(7) 1_455
Cd4 O6 2.536(8) 1_455
Cd4 O15 2.415(7) .
C3 C8 1.401(13) .
C3 C40 1.506(14) .
C3 C2 1.416(14) .
C4 C14 1.522(14) .
C4 O1 1.250(13) .
C4 O2 1.273(13) .
C5 C11 1.461(13) .
C5 N2 1.351(12) .
C5 N4 1.334(12) .
C6 H6 0.9300 .
C6 C20 1.372(14) .
C6 C1 1.389(14) .
C7 H7 0.9300 .
C7 C15 1.373(15) .
C7 C38 1.354(15) .
C8 C18 1.402(14) .
C8 C25 1.505(14) .
C9 H9 0.9300 .
C9 C28 1.401(14) .
C9 C29 1.376(15) .
C10 H10 0.9300 .
C10 C21 1.378(14) .
C10 C39 1.386(14) .
C11 C12 1.398(15) .
C11 C42 1.380(14) .
C12 H12 0.9300 .
C12 C34 1.367(14) .
C13 O7 1.264(12) .
C13 O8 1.255(11) .
C13 C1 1.501(13) .
C14 C26 1.401(15) .
C14 C2 1.393(15) .
C15 H15 0.9300 .
C15 C32 1.407(15) .
C16 C20 1.408(13) .
C16 C23 1.504(14) .
C16 C35 1.380(13) .
C17 H17 0.9300 .
C17 C34 1.399(15) .
C17 N1 1.318(14) .
C18 H18 0.9300 .
C18 C26 1.378(15) .
C19 H19 0.9300 .
C19 C21 1.368(13) .
C19 N6 1.337(12) .
C20 C41 1.517(13) .
C21 C31 1.481(13) .
C22 H22 0.9300 .
C22 C39 1.364(15) .
C22 N6 1.330(14) .
C23 O11 1.284(12) .
C23 O12 1.209(12) .
C24 H24 0.9300 .
C24 C35 1.380(13) .
C24 C1 1.411(14) .
C25 Cd4 2.710(12) 1_655
C25 O5 1.275(12) .
C25 O6 1.250(12) .
C26 H26 0.9300 .
C27 H27 0.9300 .
C27 C32 1.392(14) .
C27 N10 1.332(12) .
C28 C30 1.461(13) .
C28 C37 1.393(14) .
C29 H29 0.9300 .
C29 C36 1.377(16) .
C30 N2 1.356(12) .
C30 N3 1.313(12) .
C31 N7 1.366(12) .
C31 N8 1.322(13) .
C32 C33 1.476(13) .
C33 N7 1.343(12) .
C33 N9 1.326(12) .
C34 H34 0.9300 .
C35 H35 0.9300 .
C36 H36 0.9300 .
C36 N5 1.335(13) .
C37 H37 0.9300 .
C37 N5 1.368(12) .
C38 H38 0.9300 .
C38 N10 1.363(13) .
C39 H39 0.9300 .
C40 O3 1.238(12) .
C40 O4 1.285(12) .
C41 O9 1.275(11) .
C41 O10 1.239(12) .
C42 H42 0.9300 .
C42 N1 1.367(13) .
N3 N4 1.369(11) .
N5 Cd3 2.289(9) 2
N8 N9 1.369(11) .
N10 Cd4 2.232(8) 2_776
O3 Cd1 2.329(7) 2_766
O4 Cd1 2.234(7) 1_655
O4 Cd2 2.334(7) 1_655
O5 Cd4 2.202(7) 1_655
O6 Cd4 2.536(8) 1_655
O9 Cd1 2.412(7) 1_455
O9 Cd2 2.213(7) 1_455
O11 Cd3 2.204(7) 1_455
O13 H13A 0.8624 .
O13 H13B 0.8615 .
C2 H2 0.9300 .
O14 H14A 0.8501 .
O14 H14B 0.8498 .
O15 H15A 0.8500 .
O15 H15B 0.8500 .

loop_
_geom_torsion_atom_site_label_1
_geom_torsion_atom_site_label_2
_geom_torsion_atom_site_label_3
_geom_torsion_atom_site_label_4
_geom_torsion
_geom_torsion_site_symmetry_1
_geom_torsion_site_symmetry_4
Cd1 C4 C14 C26 167(9) . .
Cd1 C4 C14 C2 -13(10) . .
Cd2 C13 O7 Cd3 -121.9(9) . .
Cd2 C13 C1 C6 10(7) . .
Cd2 C13 C1 C24 -170(6) . .
Cd4 N8 N9 C33 -160.1(6) . .
C3 C8 C18 C26 -2.5(16) . .
C3 C8 C25 Cd4 -5(6) . 1_655
C3 C8 C25 O5 -11.4(16) . .
C3 C8 C25 O6 170.5(10) . .
C3 C40 O3 Cd1 -51.1(17) . 2_766
C3 C40 O4 Cd1 144.9(7) . 1_655
C3 C40 O4 Cd2 -32.3(15) . 1_655
C3 C40 O4 Cd4 -11.3(5) . .
C4 Cd1 N1 C17 38.7(9) . .
C4 Cd1 N1 C42 -147.0(8) . .
C4 C14 C26 C18 178.0(9) . .
C4 C14 C2 C3 -180.0(9) . .
C5 C11 C12 C34 176.1(10) . .
C5 C11 C42 N1 -175.5(9) . .
C6 C20 C41 O9 -129.6(11) . .
C6 C20 C41 O10 50.7(14) . .
C7 C15 C32 C27 -2.5(16) . .
C7 C15 C32 C33 176.0(10) . .
C7 C38 N10 Cd4 174.9(8) . 2_776
C7 C38 N10 C27 -2.5(16) . .
C8 C3 C40 O3 126.9(12) . .
C8 C3 C40 O4 -57.3(14) . .
C8 C3 C2 C14 0.5(16) . .
C8 C18 C26 C14 3.5(17) . .
C8 C25 O5 Cd4 179.0(8) . 1_655
C8 C25 O6 Cd4 -179.4(9) . 1_655
C9 C28 C30 N2 -10.9(17) . .
C9 C28 C30 N3 165.0(10) . .
C9 C28 C37 N5 -2.4(15) . .
C9 C29 C36 N5 -1.6(19) . .
C10 C21 C31 N7 -29.5(16) . .
C10 C21 C31 N8 147.1(11) . .
C11 C5 N2 C30 -178.8(9) . .
C11 C5 N4 Cd3 14.7(15) . .
C11 C5 N4 N3 177.8(9) . .
C11 C12 C34 C17 -2.2(16) . .
C11 C42 N1 Cd1 -172.9(7) . .
C11 C42 N1 C17 1.4(16) . .
C12 C11 C42 N1 3.7(16) . .
C13 Cd2 N6 C19 159.9(7) . .
C13 Cd2 N6 C22 -24.9(9) . .
C13 Cd2 O7 Cd3 145.7(7) . .
C14 C4 O1 Cd1 -179.2(7) . .
C14 C4 O2 Cd1 179.3(8) . .
C15 C7 C38 N10 1.7(18) . .
C15 C32 C33 N7 12.1(17) . .
C15 C32 C33 N9 -163.7(10) . .
C16 C20 C41 O9 53.1(14) . .
C16 C20 C41 O10 -126.7(11) . .
C16 C23 O11 Cd3 -176.9(7) . 1_455
C18 C8 C25 Cd4 165(5) . 1_655
C18 C8 C25 O5 158.7(9) . .
C18 C8 C25 O6 -19.5(15) . .
C19 C21 C31 N7 151.1(10) . .
C19 C21 C31 N8 -32.3(15) . .
C20 C6 C1 C13 -178.1(10) . .
C20 C6 C1 C24 2.0(16) . .
C20 C16 C23 O11 29.0(15) . .
C20 C16 C23 O12 -152.0(10) . .
C20 C16 C35 C24 -0.1(15) . .
C20 C41 O9 Cd1 66.5(12) . 1_455
C20 C41 O9 Cd2 -143.8(7) . 1_455
C21 C10 C39 C22 -0.6(16) . .
C21 C19 N6 Cd2 177.3(7) . .
C21 C19 N6 C22 2.0(16) . .
C21 C31 N7 C33 177.6(10) . .
C21 C31 N8 Cd4 -22.8(16) . .
C21 C31 N8 N9 -178.1(9) . .
C23 C16 C20 C6 -174.1(10) . .
C23 C16 C20 C41 3.2(16) . .
C23 C16 C35 C24 178.1(9) . .
C25 Cd4 N8 C31 -0.4(11) 1_455 .
C25 Cd4 N8 N9 153.8(7) 1_455 .
C25 Cd4 O4 Cd1 -139.2(5) 1_455 1_655
C25 Cd4 O4 Cd2 77.1(4) 1_455 1_655
C25 Cd4 O4 C40 -89.1(9) 1_455 .
C25 C8 C18 C26 -172.8(9) . .
C26 C14 C2 C3 0.4(16) . .
C27 C32 C33 N7 -169.4(9) . .
C27 C32 C33 N9 14.7(15) . .
C28 C9 C29 C36 -1.1(18) . .
C28 C30 N2 C5 178.4(9) . .
C28 C30 N3 N4 -178.1(9) . .
C28 C37 N5 Cd3 176.5(7) . 2
C28 C37 N5 C36 -0.1(15) . .
C29 C9 C28 C30 -176.1(10) . .
C29 C9 C28 C37 3.0(16) . .
C29 C36 N5 Cd3 -173.7(9) . 2
C29 C36 N5 C37 2.2(17) . .
C30 C28 C37 N5 176.7(9) . .
C30 N3 N4 Cd3 168.2(6) . .
C30 N3 N4 C5 0.6(10) . .
C31 N8 N9 C33 1.0(11) . .
C32 C27 N10 Cd4 -177.0(7) . 2_776
C32 C27 N10 C38 0.7(15) . .
C32 C33 N7 C31 -176.2(10) . .
C32 C33 N9 N8 175.7(9) . .
C34 C17 N1 Cd1 167.2(8) . .
C34 C17 N1 C42 -7.3(16) . .
C35 C16 C20 C6 4.1(15) . .
C35 C16 C20 C41 -178.7(9) . .
C35 C16 C23 O11 -149.2(9) . .
C35 C16 C23 O12 29.8(15) . .
C35 C24 C1 C6 1.9(15) . .
C35 C24 C1 C13 -177.9(9) . .
C37 C28 C30 N2 170.0(9) . .
C37 C28 C30 N3 -14.1(15) . .
C38 C7 C15 C32 0.8(17) . .
C39 C10 C21 C19 3.8(15) . .
C39 C10 C21 C31 -175.6(9) . .
C39 C22 N6 Cd2 -173.9(8) . .
C39 C22 N6 C19 1.5(17) . .
C40 C3 C8 C18 179.8(9) . .
C40 C3 C8 C25 -10.3(16) . .
C40 C3 C2 C14 -178.9(9) . .
C42 C11 C12 C34 -3.2(16) . .
N1 Cd1 C4 C14 -3(10) . .
N1 Cd1 C4 O1 -12.8(8) . .
N1 Cd1 C4 O2 168.8(5) . .
N1 Cd1 O1 C4 169.1(6) . .
N1 Cd1 O2 C4 -19.0(9) . .
N1 C17 C34 C12 7.7(17) . .
N2 C5 C11 C12 34.4(15) . .
N2 C5 C11 C42 -146.4(10) . .
N2 C5 N4 Cd3 -162.3(7) . .
N2 C5 N4 N3 0.8(11) . .
N2 C30 N3 N4 -1.8(12) . .
N3 C30 N2 C5 2.2(11) . .
N4 Cd3 O7 Cd2 134.2(3) . .
N4 Cd3 O7 C13 -111.7(10) . .
N4 C5 C11 C12 -142.2(10) . .
N4 C5 C11 C42 37.0(15) . .
N4 C5 N2 C30 -1.8(11) . .
N5 Cd3 N4 C5 -169.5(9) 2 .
N5 Cd3 N4 N3 28.3(8) 2 .
N5 Cd3 O7 Cd2 -109.6(3) 2 .
N5 Cd3 O7 C13 4.4(10) 2 .
N6 Cd2 C13 O7 169.1(5) . .
N6 Cd2 C13 O8 -9.9(7) . .
N6 Cd2 C13 C1 -28(7) . .
N6 Cd2 O7 Cd3 127.8(5) . .
N6 Cd2 O7 C13 -17.9(8) . .
N6 Cd2 O8 C13 171.5(6) . .
N6 C19 C21 C10 -4.7(16) . .
N6 C19 C21 C31 174.7(9) . .
N6 C22 C39 C10 -2.2(17) . .
N7 C31 N8 Cd4 154.2(7) . .
N7 C31 N8 N9 -1.1(12) . .
N7 C33 N9 N8 -0.6(12) . .
N8 Cd4 O4 Cd1 112.1(5) . 1_655
N8 Cd4 O4 Cd2 -31.6(3) . 1_655
N8 Cd4 O4 C40 162.2(9) . .
N8 C31 N7 C33 0.8(11) . .
N9 C33 N7 C31 -0.1(11) . .
N10 Cd4 N8 C31 176.4(9) 2_776 .
N10 Cd4 N8 N9 -29.5(8) 2_776 .
N10 Cd4 O4 Cd1 -12.8(5) 2_776 1_655
N10 Cd4 O4 Cd2 -156.5(3) 2_776 1_655
N10 Cd4 O4 C40 37.3(8) 2_776 .
N10 C27 C32 C15 1.8(15) . .
N10 C27 C32 C33 -176.8(9) . .
O1 Cd1 C4 C14 10(9) . .
O1 Cd1 C4 O2 -178.4(10) . .
O1 Cd1 N1 C17 32.7(8) . .
O1 Cd1 N1 C42 -153.0(8) . .
O1 Cd1 O2 C4 0.9(6) . .
O1 C4 C14 C26 176.5(10) . .
O1 C4 C14 C2 -3.0(15) . .
O1 C4 O2 Cd1 -1.7(10) . .
O2 Cd1 C4 C14 -172(10) . .
O2 Cd1 C4 O1 178.4(10) . .
O2 Cd1 N1 C17 49.2(10) . .
O2 Cd1 N1 C42 -136.5(8) . .
O2 Cd1 O1 C4 -0.9(6) . .
O2 C4 C14 C26 -4.3(16) . .
O2 C4 C14 C2 176.1(9) . .
O2 C4 O1 Cd1 1.7(11) . .
O3 Cd1 C4 C14 94(10) 2_766 .
O3 Cd1 C4 O1 84.1(6) 2_766 .
O3 Cd1 C4 O2 -94.3(6) 2_766 .
O3 Cd1 N1 C17 -59.2(8) 2_766 .
O3 Cd1 N1 C42 115.1(8) 2_766 .
O3 Cd1 O1 C4 -97.6(6) 2_766 .
O3 Cd1 O2 C4 88.6(6) 2_766 .
O3 C40 O4 Cd1 -39.3(13) . 1_655
O3 C40 O4 Cd2 143.4(9) . 1_655
O3 C40 O4 Cd4 164.4(15) . .
O4 Cd1 C4 C14 -149(10) 1_455 .
O4 Cd1 C4 O1 -159.5(5) 1_455 .
O4 Cd1 C4 O2 22.2(8) 1_455 .
O4 Cd1 N1 C17 -163.3(8) 1_455 .
O4 Cd1 N1 C42 11.0(8) 1_455 .
O4 Cd1 O1 C4 47.4(11) 1_455 .
O4 Cd1 O2 C4 -164.2(6) 1_455 .
O4 Cd2 C13 O7 -81.9(6) 1_455 .
O4 Cd2 C13 O8 99.0(6) 1_455 .
O4 Cd2 C13 C1 81(7) 1_455 .
O4 Cd2 N6 C19 59.4(8) 1_455 .
O4 Cd2 N6 C22 -125.4(8) 1_455 .
O4 Cd2 O7 Cd3 -117.0(3) 1_455 .
O4 Cd2 O7 C13 97.4(6) 1_455 .
O4 Cd2 O8 C13 -82.2(6) 1_455 .
O4 Cd4 N8 C31 130.8(10) . .
O4 Cd4 N8 N9 -75.1(7) . .
O4 C40 O3 Cd1 133.4(10) . 2_766
O5 Cd4 N8 C31 25.1(12) 1_455 .
O5 Cd4 N8 N9 179.2(6) 1_455 .
O5 Cd4 O4 Cd1 -118.8(5) 1_455 1_655
O5 Cd4 O4 Cd2 97.5(3) 1_455 1_655
O5 Cd4 O4 C40 -68.7(8) 1_455 .
O5 C25 O6 Cd4 2.6(10) . 1_655
O6 Cd4 N8 C31 -19.9(10) 1_455 .
O6 Cd4 N8 N9 134.2(7) 1_455 .
O6 Cd4 O4 Cd1 -175.7(5) 1_455 1_655
O6 Cd4 O4 Cd2 40.7(4) 1_455 1_655
O6 Cd4 O4 C40 -125.5(9) 1_455 .
O6 C25 O5 Cd4 -3.0(12) . 1_655
O7 Cd2 C13 O8 -179.0(10) . .
O7 Cd2 C13 C1 162(7) . .
O7 Cd2 N6 C19 169.6(6) . .
O7 Cd2 N6 C22 -15.3(11) . .
O7 Cd2 O8 C13 0.6(6) . .
O7 Cd3 N4 C5 -88.7(10) . .
O7 Cd3 N4 N3 109.1(7) . .
O7 C13 O8 Cd2 -1.1(11) . .
O7 C13 C1 C6 171.8(9) . .
O7 C13 C1 C24 -8.3(15) . .
O8 Cd2 C13 O7 179.0(10) . .
O8 Cd2 C13 C1 -19(7) . .
O8 Cd2 N6 C19 155.3(8) . .
O8 Cd2 N6 C22 -29.5(8) . .
O8 Cd2 O7 Cd3 145.1(4) . .
O8 Cd2 O7 C13 -0.6(6) . .
O8 C13 O7 Cd2 1.0(10) . .
O8 C13 O7 Cd3 -120.9(10) . .
O8 C13 C1 C6 -7.1(15) . .
O8 C13 C1 C24 172.7(9) . .
O9 Cd1 C4 C14 -88(10) 1_655 .
O9 Cd1 C4 O1 -98.0(6) 1_655 .
O9 Cd1 C4 O2 83.6(6) 1_655 .
O9 Cd1 N1 C17 123.7(8) 1_655 .
O9 Cd1 N1 C42 -62.0(8) 1_655 .
O9 Cd1 O1 C4 81.6(6) 1_655 .
O9 Cd1 O2 C4 -94.3(6) 1_655 .
O9 Cd2 C13 O7 -12.6(7) 1_655 .
O9 Cd2 C13 O8 168.4(5) 1_655 .
O9 Cd2 C13 C1 150(7) 1_655 .
O9 Cd2 N6 C19 -18.8(8) 1_655 .
O9 Cd2 N6 C22 156.3(8) 1_655 .
O9 Cd2 O7 Cd3 -43.6(3) 1_655 .
O9 Cd2 O7 C13 170.7(6) 1_655 .
O9 Cd2 O8 C13 -27.0(11) 1_655 .
O10 C41 O9 Cd1 -113.8(11) . 1_455
O10 C41 O9 Cd2 35.9(13) . 1_455
O11 Cd3 N4 C5 -3.1(11) 1_655 .
O11 Cd3 N4 N3 -165.2(6) 1_655 .
O11 Cd3 O7 Cd2 6.8(3) 1_655 .
O11 Cd3 O7 C13 120.9(10) 1_655 .
O12 C23 O11 Cd3 4.1(12) . 1_455
O13 Cd2 C13 O7 78.9(6) . .
O13 Cd2 C13 O8 -100.1(6) . .
O13 Cd2 C13 C1 -119(7) . .
O13 Cd2 N6 C19 -112.3(8) . .
O13 Cd2 N6 C22 62.8(9) . .
O13 Cd2 O7 Cd3 47.1(4) . .
O13 Cd2 O7 C13 -98.6(6) . .
O13 Cd2 O8 C13 79.7(6) . .
C1 C6 C20 C16 -5.1(17) . .
C1 C6 C20 C41 177.5(10) . .
C1 C13 O7 Cd2 -177.9(9) . .
C1 C13 O7 Cd3 60.2(14) . .
C1 C13 O8 Cd2 177.9(7) . .
C1 C24 C35 C16 -2.8(16) . .
C2 C3 C8 C18 0.5(15) . .
C2 C3 C8 C25 170.4(9) . .
C2 C3 C40 O3 -53.7(14) . .
C2 C3 C40 O4 122.1(11) . .
C2 C14 C26 C18 -2.5(16) . .
O14 Cd3 N4 C5 110.0(9) . .
O14 Cd3 N4 N3 -52.2(7) . .
O14 Cd3 O7 Cd2 -121.3(7) . .
O14 Cd3 O7 C13 -7.3(15) . .
O15 Cd4 N8 C31 -104.6(10) . .
O15 Cd4 N8 N9 49.5(7) . .
O15 Cd4 O4 Cd1 24.1(5) . 1_655
O15 Cd4 O4 Cd2 -119.5(3) . 1_655
O15 Cd4 O4 C40 74.3(8) . .
